data_4072059
loop_
_publ_author_name
'Trovitch, Ryan J.'
'Lobkovsky, Emil'
'Bouwkamp, Marco W.'
'Chirik, Paul J.'

_publ_section_title
;
 Carbon&#x2212;Oxygen Bond Cleavage by Bis(imino)pyridine Iron Compounds:
 Catalyst Deactivation Pathways and Observation of Acyl C&#x2212;O Bond
 Cleavage in Esters
;
_journal_issue 23
_journal_name_full Organometallics
_journal_page_first 6264
_journal_paper_doi 10.1021/om8005596
_journal_volume 27
_journal_year 2008
_chemical_formula_moiety 'C37 H49 Fe N3 O2'
_chemical_formula_sum 'C37 H49 Fe N3 O2'
_chemical_formula_weight 623.64
_chemical_name_systematic
;

 ?

;
_space_group_IT_number 2
_symmetry_cell_setting triclinic
_symmetry_space_group_name_Hall '-P 1'
_symmetry_space_group_name_H-M 'P -1'
_atom_sites_solution_hydrogens difmap
_atom_sites_solution_primary direct
_atom_sites_solution_secondary difmap
_audit_creation_method SHELXL-97
_cell_angle_alpha 74.144(2)
_cell_angle_beta 81.909(2)
_cell_angle_gamma 66.300(2)
_cell_formula_units_Z 2
_cell_length_a 10.6786(5)
_cell_length_b 10.6822(5)
_cell_length_c 16.6653(7)
_cell_measurement_reflns_used 7876
_cell_measurement_temperature 173(2)
_cell_measurement_theta_max 27.64
_cell_measurement_theta_min 2.22
_cell_volume 1673.44(13)
_computing_cell_refinement 'Bruker SAINT+'
_computing_data_collection 'Bruker APEX2'
_computing_data_reduction 'Bruker SAINT+'
_computing_molecular_graphics 'Bruker SHELXTL'
_computing_publication_material 'Bruker SHELXTL'
_computing_structure_refinement 'SHELXL-97 (Sheldrick, 1997)'
_computing_structure_solution 'SHELXS-97 (Sheldrick, 1990)'
_diffrn_ambient_temperature 173(2)
_diffrn_measured_fraction_theta_full 0.994
_diffrn_measured_fraction_theta_max 0.994
_diffrn_measurement_device_type 'Bruker X8 APEX II diffractometer'
_diffrn_measurement_method 'phi and omega scans'
_diffrn_radiation_monochromator graphite
_diffrn_radiation_source 'fine-focus sealed tube'
_diffrn_radiation_type MoK\a
_diffrn_radiation_wavelength 0.71073
_diffrn_reflns_av_R_equivalents 0.0387
_diffrn_reflns_av_sigmaI/netI 0.0456
_diffrn_reflns_limit_h_max 13
_diffrn_reflns_limit_h_min -13
_diffrn_reflns_limit_k_max 13
_diffrn_reflns_limit_k_min -13
_diffrn_reflns_limit_l_max 21
_diffrn_reflns_limit_l_min -20
_diffrn_reflns_number 29430
_diffrn_reflns_theta_full 27.48
_diffrn_reflns_theta_max 27.48
_diffrn_reflns_theta_min 1.27
_exptl_absorpt_coefficient_mu 0.486
_exptl_absorpt_correction_T_max 0.9530
_exptl_absorpt_correction_T_min 0.8292
_exptl_absorpt_correction_type multi-scan
_exptl_absorpt_process_details SADABS
_exptl_crystal_colour dark
_exptl_crystal_density_diffrn 1.238
_exptl_crystal_density_method 'not measured'
_exptl_crystal_description parallelepiped
_exptl_crystal_F_000 668
_exptl_crystal_size_max 0.40
_exptl_crystal_size_mid 0.10
_exptl_crystal_size_min 0.10
_refine_diff_density_max 0.301
_refine_diff_density_min -0.383
_refine_diff_density_rms 0.052
_refine_ls_extinction_method none
_refine_ls_goodness_of_fit_ref 1.041
_refine_ls_hydrogen_treatment refall
_refine_ls_matrix_type full
_refine_ls_number_parameters 584
_refine_ls_number_reflns 7629
_refine_ls_number_restraints 0
_refine_ls_restrained_S_all 1.041
_refine_ls_R_factor_all 0.0549
_refine_ls_R_factor_gt 0.0406
_refine_ls_shift/su_max 0.001
_refine_ls_shift/su_mean 0.000
_refine_ls_structure_factor_coef Fsqd
_refine_ls_weighting_details 'calc w=1/[\s^2^(Fo^2^)+(0.0298P)^2^+0.7320P] where P=(Fo^2^+2Fc^2^)/3'
_refine_ls_weighting_scheme calc
_refine_ls_wR_factor_gt 0.0796
_refine_ls_wR_factor_ref 0.0847
_reflns_number_gt 6309
_reflns_number_total 7629
_reflns_threshold_expression >2sigma(I)
_cod_data_source_file om8005596_si_002.cif
_cod_data_source_block rt28
_cod_depositor_comments
;
The following automatic conversions were performed:

'_symmetry_cell_setting' value 'Triclinic' changed to 'triclinic'
according to /home/saulius/struct/CIF-dictionaries/cif_core.dic
dictionary named 'cif_core.dic' version 2.4.1 from 2010-06-29.

Automatic conversion script
Id: cif_fix_values 1715 2011-07-08 13:25:40Z adriana 
;
_cod_original_sg_symbol_H-M P-1
_cod_database_code 4072059

loop_
_symmetry_equiv_pos_as_xyz
'x, y, z'
'-x, -y, -z'

loop_
_atom_site_label
_atom_site_type_symbol
_atom_site_fract_x
_atom_site_fract_y
_atom_site_fract_z
_atom_site_U_iso_or_equiv
_atom_site_adp_type
_atom_site_occupancy
_atom_site_symmetry_multiplicity
_atom_site_calc_flag
Fe1 Fe 0.532318(16) 0.807720(17) 0.245360(10) 0.01571(4) Uani 1 1 d
O1 O 0.44172(8) 0.66876(8) 0.24423(6) 0.0249(2) Uani 1 1 d
O2 O 0.51703(8) 0.67728(9) 0.35584(5) 0.0245(2) Uani 1 1 d
N1 N 0.35111(9) 0.95735(9) 0.24631(6) 0.0167(2) Uani 1 1 d
N2 N 0.54923(9) 0.92914(9) 0.14976(6) 0.0157(2) Uani 1 1 d
N3 N 0.70457(9) 0.68625(9) 0.20218(6) 0.0160(2) Uani 1 1 d
C1 C 0.20897(13) 1.20615(13) 0.17831(9) 0.0278(4) Uani 1 1 d
H1B H 0.1377(13) 1.1987(13) 0.2204(8) 0.030(4) Uiso 1 1 d
H1C H 0.1705(14) 1.2335(14) 0.1235(9) 0.041(4) Uiso 1 1 d
H1A H 0.2347(15) 1.2769(16) 0.1804(9) 0.047(5) Uiso 1 1 d
C2 C 0.33485(12) 1.07363(12) 0.18840(7) 0.0191(3) Uani 1 1 d
C3 C 0.45131(11) 1.06259(11) 0.13137(7) 0.0178(3) Uani 1 1 d
C4 C 0.47057(12) 1.16264(12) 0.06359(8) 0.0225(3) Uani 1 1 d
H4 H 0.4022(12) 1.2534(12) 0.0523(8) 0.022(3) Uiso 1 1 d
C5 C 0.58999(13) 1.12725(13) 0.01498(8) 0.0255(3) Uani 1 1 d
H5 H 0.6046(13) 1.1929(13) -0.0300(8) 0.028(4) Uiso 1 1 d
C6 C 0.69043(12) 0.99266(13) 0.03528(8) 0.0236(3) Uani 1 1 d
H6 H 0.7704(12) 0.9667(12) 0.0040(7) 0.018(3) Uiso 1 1 d
C7 C 0.66855(11) 0.89420(12) 0.10311(7) 0.0175(3) Uani 1 1 d
C8 C 0.75544(11) 0.74859(12) 0.13456(7) 0.0175(3) Uani 1 1 d
C9 C 0.88643(13) 0.68000(14) 0.08991(8) 0.0262(3) Uani 1 1 d
H9C H 0.9403(15) 0.7331(16) 0.0796(9) 0.048(5) Uiso 1 1 d
H9B H 0.8671(15) 0.6734(15) 0.0356(10) 0.050(5) Uiso 1 1 d
H9A H 0.9402(14) 0.5862(15) 0.1209(9) 0.042(4) Uiso 1 1 d
C10 C 0.23638(11) 0.93659(11) 0.29682(7) 0.0180(3) Uani 1 1 d
C11 C 0.22911(12) 0.93223(12) 0.38228(7) 0.0207(3) Uani 1 1 d
C12 C 0.12708(13) 0.89608(13) 0.43141(8) 0.0266(3) Uani 1 1 d
H12 H 0.1214(13) 0.8941(13) 0.4899(8) 0.031(4) Uiso 1 1 d
C13 C 0.03512(13) 0.86564(13) 0.39777(9) 0.0276(3) Uani 1 1 d
H13 H -0.0349(13) 0.8424(13) 0.4306(8) 0.032(4) Uiso 1 1 d
C14 C 0.04158(12) 0.87339(13) 0.31329(8) 0.0244(3) Uani 1 1 d
H14 H -0.0237(13) 0.8573(13) 0.2905(8) 0.026(4) Uiso 1 1 d
C15 C 0.14195(12) 0.90844(12) 0.26095(8) 0.0202(3) Uani 1 1 d
C16 C 0.32634(13) 0.97095(14) 0.41917(8) 0.0257(3) Uani 1 1 d
H16 H 0.4057(12) 0.9552(12) 0.3842(8) 0.022(3) Uiso 1 1 d
C17 C 0.36499(18) 0.88574(19) 0.50748(10) 0.0526(5) Uani 1 1 d
H17C H 0.3921(19) 0.790(2) 0.5081(12) 0.080(7) Uiso 1 1 d
H17B H 0.290(2) 0.904(2) 0.5479(13) 0.103(8) Uiso 1 1 d
H17A H 0.4377(17) 0.9075(17) 0.5263(11) 0.062(5) Uiso 1 1 d
C18 C 0.26852(16) 1.12715(16) 0.41469(11) 0.0425(4) Uani 1 1 d
H18C H 0.1877(16) 1.1479(16) 0.4500(10) 0.050(5) Uiso 1 1 d
H18B H 0.3311(18) 1.1531(19) 0.4380(11) 0.074(6) Uiso 1 1 d
H18A H 0.2448(18) 1.1894(19) 0.3569(12) 0.077(6) Uiso 1 1 d
C19 C 0.14390(12) 0.91327(13) 0.16895(8) 0.0246(3) Uani 1 1 d
H19 H 0.2216(12) 0.9337(12) 0.1426(7) 0.017(3) Uiso 1 1 d
C20 C 0.15950(14) 0.77309(15) 0.15443(9) 0.0340(4) Uani 1 1 d
H20C H 0.0796(15) 0.7488(14) 0.1786(9) 0.040(4) Uiso 1 1 d
H20B H 0.1629(14) 0.7783(14) 0.0931(9) 0.039(4) Uiso 1 1 d
H20A H 0.2437(17) 0.6973(17) 0.1781(10) 0.060(5) Uiso 1 1 d
C21 C 0.01364(14) 1.02924(16) 0.12831(9) 0.0333(4) Uani 1 1 d
H21C H 0.0158(14) 1.0363(14) 0.0685(9) 0.041(4) Uiso 1 1 d
H21B H -0.0622(14) 1.0113(14) 0.1513(9) 0.035(4) Uiso 1 1 d
H21A H 0.0027(14) 1.1230(15) 0.1338(9) 0.039(4) Uiso 1 1 d
C22 C 0.76584(11) 0.53554(12) 0.23466(7) 0.0179(3) Uani 1 1 d
C23 C 0.84532(12) 0.48105(12) 0.30568(7) 0.0198(3) Uani 1 1 d
C24 C 0.89058(13) 0.33740(13) 0.34066(8) 0.0242(3) Uani 1 1 d
H24 H 0.9446(13) 0.3002(13) 0.3888(8) 0.029(4) Uiso 1 1 d
C25 C 0.86034(13) 0.24906(13) 0.30719(8) 0.0264(3) Uani 1 1 d
H25 H 0.8927(12) 0.1502(13) 0.3332(8) 0.026(4) Uiso 1 1 d
C26 C 0.78437(13) 0.30385(13) 0.23636(9) 0.0268(3) Uani 1 1 d
H26 H 0.7641(13) 0.2433(13) 0.2144(8) 0.026(4) Uiso 1 1 d
C27 C 0.73636(12) 0.44670(12) 0.19810(8) 0.0221(3) Uani 1 1 d
C28 C 0.65928(14) 0.49728(13) 0.11801(9) 0.0313(3) Uani 1 1 d
H28 H 0.6257(13) 0.5968(13) 0.1021(8) 0.029(4) Uiso 1 1 d
C29 C 0.75598(16) 0.44056(16) 0.04753(9) 0.0404(4) Uani 1 1 d
H29C H 0.7810(13) 0.3379(14) 0.0590(8) 0.035(4) Uiso 1 1 d
H29B H 0.7109(16) 0.4781(17) -0.0049(10) 0.060(5) Uiso 1 1 d
H29A H 0.8383(15) 0.4633(15) 0.0387(9) 0.046(5) Uiso 1 1 d
C30 C 0.53728(15) 0.45371(16) 0.12842(11) 0.0451(4) Uani 1 1 d
H30B H 0.5675(15) 0.3482(15) 0.1384(9) 0.045(4) Uiso 1 1 d
H30A H 0.4770(16) 0.4777(16) 0.1759(10) 0.052(5) Uiso 1 1 d
H30C H 0.4870(16) 0.4918(16) 0.0771(10) 0.055(5) Uiso 1 1 d
C31 C 0.88701(12) 0.57171(12) 0.34339(8) 0.0226(3) Uani 1 1 d
H31 H 0.8511(11) 0.6659(12) 0.3106(7) 0.013(3) Uiso 1 1 d
C32 C 1.04268(13) 0.52504(14) 0.33818(10) 0.0322(4) Uani 1 1 d
H32C H 1.0729(14) 0.5869(15) 0.3557(9) 0.038(4) Uiso 1 1 d
H32B H 1.0876(13) 0.4301(13) 0.3737(8) 0.030(4) Uiso 1 1 d
H32A H 1.0799(14) 0.5240(15) 0.2774(9) 0.043(4) Uiso 1 1 d
C33 C 0.83355(15) 0.56725(15) 0.43370(9) 0.0332(4) Uani 1 1 d
H33C H 0.7342(13) 0.5957(13) 0.4369(8) 0.030(4) Uiso 1 1 d
H33B H 0.8762(14) 0.4746(14) 0.4702(9) 0.036(4) Uiso 1 1 d
H33A H 0.8544(14) 0.6326(15) 0.4555(9) 0.038(4) Uiso 1 1 d
C34 C 0.62010(12) 0.88923(12) 0.29963(7) 0.0204(3) Uani 1 1 d
H34 H 0.6345(12) 0.8378(13) 0.3563(8) 0.025(4) Uiso 1 1 d
C35 C 0.66149(13) 0.99544(13) 0.27378(8) 0.0278(3) Uani 1 1 d
H35B H 0.7039(13) 1.0213(13) 0.3091(8) 0.029(4) Uiso 1 1 d
H35A H 0.6534(14) 1.0527(14) 0.2144(9) 0.038(4) Uiso 1 1 d
C36 C 0.45982(12) 0.62270(13) 0.32191(9) 0.0268(3) Uani 1 1 d
C37 C 0.41478(18) 0.50840(18) 0.37215(13) 0.0557(5) Uani 1 1 d
H37C H 0.422(2) 0.491(2) 0.4304(14) 0.110(8) Uiso 1 1 d
H37B H 0.338(3) 0.513(3) 0.3533(16) 0.130(10) Uiso 1 1 d
H37A H 0.464(3) 0.431(3) 0.3599(18) 0.148(11) Uiso 1 1 d

loop_
_atom_site_aniso_label
_atom_site_aniso_U_11
_atom_site_aniso_U_22
_atom_site_aniso_U_33
_atom_site_aniso_U_23
_atom_site_aniso_U_13
_atom_site_aniso_U_12
Fe1 0.01549(7) 0.01488(7) 0.01480(8) -0.00111(6) -0.00079(6) -0.00529(6)
O1 0.0200(4) 0.0209(4) 0.0345(5) -0.0053(3) -0.0021(4) -0.0090(3)
O2 0.0214(4) 0.0231(4) 0.0231(5) 0.0016(3) -0.0003(4) -0.0072(3)
N1 0.0161(4) 0.0173(4) 0.0159(5) -0.0036(4) -0.0011(4) -0.0055(3)
N2 0.0169(4) 0.0157(4) 0.0150(5) -0.0034(3) -0.0017(4) -0.0065(3)
N3 0.0151(4) 0.0162(4) 0.0168(5) -0.0031(4) -0.0035(4) -0.0058(3)
C1 0.0240(6) 0.0197(6) 0.0304(7) -0.0003(5) 0.0018(6) -0.0035(5)
C2 0.0197(5) 0.0178(5) 0.0183(6) -0.0027(4) -0.0022(5) -0.0062(4)
C3 0.0193(5) 0.0161(5) 0.0178(6) -0.0022(4) -0.0040(4) -0.0068(4)
C4 0.0240(6) 0.0178(5) 0.0222(6) 0.0007(5) -0.0046(5) -0.0068(5)
C5 0.0298(6) 0.0255(6) 0.0200(6) 0.0039(5) -0.0005(5) -0.0154(5)
C6 0.0228(6) 0.0289(6) 0.0186(6) -0.0035(5) 0.0029(5) -0.0120(5)
C7 0.0178(5) 0.0221(5) 0.0153(6) -0.0049(4) -0.0003(4) -0.0099(4)
C8 0.0164(5) 0.0212(5) 0.0164(6) -0.0053(4) -0.0028(4) -0.0076(4)
C9 0.0198(6) 0.0285(6) 0.0263(7) -0.0054(5) 0.0027(5) -0.0071(5)
C10 0.0160(5) 0.0140(5) 0.0188(6) -0.0014(4) 0.0019(5) -0.0030(4)
C11 0.0193(5) 0.0163(5) 0.0197(6) -0.0027(5) 0.0001(5) -0.0012(4)
C12 0.0275(6) 0.0241(6) 0.0189(6) -0.0027(5) 0.0047(5) -0.0041(5)
C13 0.0236(6) 0.0248(6) 0.0302(7) -0.0044(5) 0.0094(5) -0.0097(5)
C14 0.0202(6) 0.0218(5) 0.0303(7) -0.0061(5) 0.0029(5) -0.0085(5)
C15 0.0188(5) 0.0169(5) 0.0212(6) -0.0038(4) 0.0012(5) -0.0042(4)
C16 0.0197(6) 0.0332(6) 0.0197(6) -0.0087(5) 0.0012(5) -0.0044(5)
C17 0.0644(9) 0.0616(10) 0.0320(8) 0.0047(7) -0.0240(7) -0.0271(8)
C18 0.0377(8) 0.0386(7) 0.0545(9) -0.0176(7) -0.0101(7) -0.0110(6)
C19 0.0201(5) 0.0328(6) 0.0236(6) -0.0094(5) 0.0021(5) -0.0120(5)
C20 0.0316(7) 0.0411(7) 0.0357(8) -0.0169(6) -0.0010(6) -0.0153(6)
C21 0.0263(6) 0.0434(7) 0.0260(7) -0.0050(6) -0.0021(6) -0.0107(6)
C22 0.0136(5) 0.0162(5) 0.0213(6) -0.0041(4) -0.0002(4) -0.0036(4)
C23 0.0165(5) 0.0209(5) 0.0202(6) -0.0041(5) -0.0005(5) -0.0058(4)
C24 0.0238(6) 0.0223(6) 0.0212(6) -0.0001(5) -0.0053(5) -0.0051(5)
C25 0.0274(6) 0.0162(5) 0.0303(7) -0.0015(5) 0.0004(5) -0.0060(5)
C26 0.0270(6) 0.0222(5) 0.0349(7) -0.0114(5) -0.0015(5) -0.0100(5)
C27 0.0177(5) 0.0220(5) 0.0263(6) -0.0071(5) -0.0026(5) -0.0059(4)
C28 0.0357(7) 0.0215(6) 0.0365(7) -0.0096(5) -0.0171(6) -0.0036(5)
C29 0.0516(8) 0.0387(7) 0.0330(8) -0.0126(6) -0.0128(7) -0.0131(7)
C30 0.0359(7) 0.0481(7) 0.0610(9) -0.0278(7) -0.0168(7) -0.0113(6)
C31 0.0248(6) 0.0179(5) 0.0230(6) -0.0014(5) -0.0104(5) -0.0052(5)
C32 0.0280(6) 0.0257(6) 0.0440(8) -0.0050(6) -0.0107(6) -0.0105(5)
C33 0.0377(7) 0.0343(7) 0.0260(7) -0.0079(6) -0.0097(6) -0.0088(6)
C34 0.0178(5) 0.0225(5) 0.0179(6) -0.0053(5) -0.0023(5) -0.0039(4)
C35 0.0306(6) 0.0318(6) 0.0281(7) -0.0098(5) -0.0042(5) -0.0163(5)
C36 0.0176(6) 0.0178(6) 0.0365(8) 0.0010(5) 0.0017(5) -0.0039(5)
C37 0.0578(9) 0.0454(8) 0.0633(12) 0.0165(8) -0.0075(9) -0.0363(7)

loop_
_atom_type_symbol
_atom_type_description
_atom_type_scat_dispersion_real
_atom_type_scat_dispersion_imag
_atom_type_scat_source
C C 0.0033 0.0016 'International Tables Vol C Tables 4.2.6.8 and 6.1.1.4'
H H 0.0000 0.0000 'International Tables Vol C Tables 4.2.6.8 and 6.1.1.4'
Fe Fe 0.3463 0.8444 'International Tables Vol C Tables 4.2.6.8 and 6.1.1.4'
N N 0.0061 0.0033 'International Tables Vol C Tables 4.2.6.8 and 6.1.1.4'
O O 0.0106 0.0060 'International Tables Vol C Tables 4.2.6.8 and 6.1.1.4'

loop_
_geom_angle_atom_site_label_1
_geom_angle_atom_site_label_2
_geom_angle_atom_site_label_3
_geom_angle
N2 Fe1 C34 87.31(5)
N2 Fe1 N3 81.15(4)
C34 Fe1 N3 93.84(5)
N2 Fe1 N1 81.00(4)
C34 Fe1 N1 94.96(5)
N3 Fe1 N1 159.67(4)
N2 Fe1 O2 176.81(5)
C34 Fe1 O2 89.52(5)
N3 Fe1 O2 99.49(4)
N1 Fe1 O2 98.87(4)
N2 Fe1 O1 119.28(4)
C34 Fe1 O1 153.41(4)
N3 Fe1 O1 90.58(4)
N1 Fe1 O1 89.71(4)
O2 Fe1 O1 63.88(4)
N2 Fe1 C36 151.23(5)
C34 Fe1 C36 121.45(5)
N3 Fe1 C36 96.04(4)
N1 Fe1 C36 94.93(4)
O2 Fe1 C36 31.93(4)
O1 Fe1 C36 31.96(4)
C36 O1 Fe1 87.73(8)
C36 O2 Fe1 90.64(7)
C2 N1 C10 121.18(9)
C2 N1 Fe1 114.77(8)
C10 N1 Fe1 123.31(7)
C7 N2 C3 120.60(9)
C7 N2 Fe1 119.36(7)
C3 N2 Fe1 119.31(8)
C8 N3 C22 120.85(9)
C8 N3 Fe1 114.92(7)
C22 N3 Fe1 123.84(7)
N1 C2 C3 113.27(9)
N1 C2 C1 125.45(11)
C3 C2 C1 121.26(10)
N2 C3 C4 120.18(10)
N2 C3 C2 110.47(10)
C4 C3 C2 129.30(10)
C3 C4 C5 119.56(10)
C4 C5 C6 119.94(11)
C7 C6 C5 119.44(11)
N2 C7 C6 120.25(10)
N2 C7 C8 110.44(10)
C6 C7 C8 129.29(10)
N3 C8 C7 113.23(10)
N3 C8 C9 125.52(10)
C7 C8 C9 121.20(10)
C11 C10 C15 121.65(11)
C11 C10 N1 118.98(11)
C15 C10 N1 119.11(11)
C12 C11 C10 117.98(13)
C12 C11 C16 120.89(12)
C10 C11 C16 121.10(11)
C13 C12 C11 121.27(12)
C12 C13 C14 120.14(12)
C13 C14 C15 121.20(13)
C14 C15 C10 117.74(12)
C14 C15 C19 118.35(12)
C10 C15 C19 123.91(11)
C18 C16 C11 110.57(11)
C18 C16 C17 111.03(13)
C11 C16 C17 113.34(13)
C15 C19 C20 112.29(11)
C15 C19 C21 110.76(10)
C20 C19 C21 109.43(12)
C23 C22 C27 121.14(10)
C23 C22 N3 119.46(11)
C27 C22 N3 119.23(10)
C24 C23 C22 118.15(12)
C24 C23 C31 119.13(11)
C22 C23 C31 122.69(10)
C25 C24 C23 121.71(12)
C24 C25 C26 119.44(11)
C25 C26 C27 121.70(13)
C26 C27 C22 117.82(11)
C26 C27 C28 118.31(12)
C22 C27 C28 123.85(11)
C27 C28 C30 112.34(12)
C27 C28 C29 110.18(11)
C30 C28 C29 109.51(13)
C23 C31 C33 111.54(11)
C23 C31 C32 110.07(10)
C33 C31 C32 110.51(11)
C35 C34 Fe1 133.54(10)
O2 C36 O1 117.75(12)
O2 C36 C37 120.86(14)
O1 C36 C37 121.39(15)
O2 C36 Fe1 57.44(6)
O1 C36 Fe1 60.31(7)
C37 C36 Fe1 178.21(13)

loop_
_geom_bond_atom_site_label_1
_geom_bond_atom_site_label_2
_geom_bond_distance
Fe1 N2 1.7976(9)
Fe1 C34 1.9442(14)
Fe1 N3 1.9504(9)
Fe1 N1 1.9540(9)
Fe1 O2 2.0135(8)
Fe1 O1 2.0771(9)
Fe1 C36 2.3890(13)
O1 C36 1.2654(16)
O2 C36 1.2636(18)
N1 C2 1.3127(14)
N1 C10 1.4439(15)
N2 C7 1.3655(14)
N2 C3 1.3685(13)
N3 C8 1.3103(15)
N3 C22 1.4455(14)
C1 C2 1.4977(15)
C2 C3 1.4402(16)
C3 C4 1.3828(16)
C4 C5 1.3837(17)
C5 C6 1.3888(16)
C6 C7 1.3827(16)
C7 C8 1.4444(15)
C8 C9 1.4927(16)
C10 C11 1.4043(17)
C10 C15 1.4058(19)
C11 C12 1.3860(18)
C11 C16 1.514(2)
C12 C13 1.377(2)
C13 C14 1.3811(19)
C14 C15 1.3896(18)
C15 C19 1.5174(18)
C16 C18 1.512(2)
C16 C17 1.517(2)
C19 C20 1.522(2)
C19 C21 1.5328(17)
C22 C23 1.4033(16)
C22 C27 1.4075(19)
C23 C24 1.3865(16)
C23 C31 1.5129(19)
C24 C25 1.374(2)
C25 C26 1.3800(19)
C26 C27 1.3890(16)
C27 C28 1.5195(18)
C28 C30 1.524(2)
C28 C29 1.535(2)
C31 C33 1.5277(19)
C31 C32 1.5285(18)
C34 C35 1.3231(19)
C36 C37 1.491(2)
